data_7716804
loop_
_publ_author_name
'Kubiak, Barbara'
'Muzio&#x142;, Tadeusz'
'Jab&#x142;o&#x144;ski, Miros&#x142;aw'
'Radtke, Aleksandra'
'Piszczek, Piotr'

_publ_section_title
;
 Investigation of titanium(IV)-oxo complexes stabilized with
 &#x3b1;-hydroxy carboxylate ligands: structural analysis and DFT studies.
;
_journal_issue 34
_journal_name_full 'Dalton transactions (Cambridge, England : 2003)'
_journal_page_first 14457
_journal_page_last 14468
_journal_paper_doi 10.1039/d4dt01710b
_journal_volume 53
_journal_year 2024
_chemical_formula_moiety '(Ti 4+)6, (O 2-)4, (C14 H8 O3 2-)4, (C3 H5 O2 1-)6, (C3 H7 O 1-)2'
_chemical_formula_sum 'C80 H76 O30 Ti6'
_chemical_formula_weight 1804.80
_space_group_crystal_system triclinic
_space_group_IT_number 2
_space_group_name_Hall '-P 1'
_space_group_name_H-M_alt 'P -1'
_symmetry_cell_setting triclinic
_symmetry_Int_Tables_number 2
_symmetry_space_group_name_H-M 'P -1'
_atom_sites_solution_hydrogens geom
_audit_creation_method SHELXL-2018/1
_audit_update_record
;
2023-07-27 deposited with the CCDC.	2024-07-26 downloaded from the CCDC.
;
_cell_angle_alpha 77.520(7)
_cell_angle_beta 69.528(8)
_cell_angle_gamma 63.331(9)
_cell_formula_units_Z 1
_cell_length_a 12.4059(10)
_cell_length_b 12.5243(11)
_cell_length_c 17.3816(13)
_cell_measurement_reflns_used 5570
_cell_measurement_temperature 100(2)
_cell_measurement_theta_max 69.9040
_cell_measurement_theta_min 3.9320
_cell_volume 2255.3(4)
_computing_cell_refinement 'CrysAlisPro 1.171.42.55a (Rigaku OD, 2022)'
_computing_data_collection 'CrysAlisPro 1.171.42.55a (Rigaku OD, 2022)'
_computing_data_reduction 'CrysAlisPro 1.171.42.55a (Rigaku OD, 2022)'
_computing_molecular_graphics 'WinGX v1.80.03 (Farrugia, 1999)'
_computing_publication_material ciftab
_computing_structure_refinement 'SHELXL-2018/1 (Sheldrick, 2018)'
_computing_structure_solution 'Olex2-1.3 (Dolomanow, 2009)'
_diffrn_ambient_temperature 100(2)
_diffrn_detector_area_resol_mean 10.0000
_diffrn_measured_fraction_theta_full 0.978
_diffrn_measured_fraction_theta_max 0.937
_diffrn_measurement_device_type 'XtaLAB Synergy, Dualflex, HyPix'
_diffrn_measurement_method '\w scans'
_diffrn_radiation_probe x-ray
_diffrn_radiation_type CuK\a
_diffrn_radiation_wavelength 1.54184
_diffrn_reflns_av_R_equivalents 0.0968
_diffrn_reflns_av_unetI/netI 0.0862
_diffrn_reflns_Laue_measured_fraction_full 0.978
_diffrn_reflns_Laue_measured_fraction_max 0.937
_diffrn_reflns_limit_h_max 15
_diffrn_reflns_limit_h_min -14
_diffrn_reflns_limit_k_max 15
_diffrn_reflns_limit_k_min -12
_diffrn_reflns_limit_l_max 21
_diffrn_reflns_limit_l_min -21
_diffrn_reflns_number 27429
_diffrn_reflns_point_group_measured_fraction_full 0.978
_diffrn_reflns_point_group_measured_fraction_max 0.937
_diffrn_reflns_theta_full 67.684
_diffrn_reflns_theta_max 74.443
_diffrn_reflns_theta_min 3.960
_diffrn_source 'micro-focus sealed X-ray tube'
_diffrn_source_type 'PhotonJet (Cu) X-ray Source'
_exptl_absorpt_coefficient_mu 4.956
_exptl_absorpt_correction_T_max 1.00000
_exptl_absorpt_correction_T_min 0.65108
_exptl_absorpt_correction_type multi-scan
_exptl_absorpt_process_details
;
CrysAlisPro 1.171.42.55a (Rigaku Oxford Diffraction, 2022)
Empirical absorption correction using spherical harmonics,
implemented in SCALE3 ABSPACK scaling algorithm.
;
_exptl_crystal_colour colourless
_exptl_crystal_density_diffrn 1.329
_exptl_crystal_description plate
_exptl_crystal_F_000 928
_exptl_crystal_size_max 0.120
_exptl_crystal_size_mid 0.060
_exptl_crystal_size_min 0.040
_refine_diff_density_max 0.851
_refine_diff_density_min -0.953
_refine_diff_density_rms 0.099
_refine_ls_extinction_method none
_refine_ls_goodness_of_fit_ref 1.019
_refine_ls_hydrogen_treatment constr
_refine_ls_matrix_type full
_refine_ls_number_parameters 531
_refine_ls_number_reflns 8652
_refine_ls_number_restraints 3
_refine_ls_restrained_S_all 1.021
_refine_ls_R_factor_all 0.1461
_refine_ls_R_factor_gt 0.0941
_refine_ls_shift/su_max 0.001
_refine_ls_shift/su_mean 0.000
_refine_ls_structure_factor_coef Fsqd
_refine_ls_weighting_details 'w=1/[\s^2^(Fo^2^)+(0.1831P)^2^] where P=(Fo^2^+2Fc^2^)/3'
_refine_ls_weighting_scheme calc
_refine_ls_wR_factor_gt 0.2558
_refine_ls_wR_factor_ref 0.2977
_reflns_Friedel_coverage 0.000
_reflns_number_gt 4656
_reflns_number_total 8652
_reflns_threshold_expression 'I > 2\s(I)'
_cod_data_source_file d4dt01710b7.cif
_cod_data_source_block nbk25-3Dfull
_cod_depositor_comments 'Adding full bibliography for 7716804--7716805.cif.'
_cod_database_code 7716804
_shelx_shelxl_version_number 2018/1
_shelx_space_group_comment
;
The symmetry employed for this shelxl refinement is uniquely defined
by the following loop, which should always be used as a source of
symmetry information in preference to the above space-group names.
They are only intended as comments.
;
_shelx_estimated_absorpt_t_min 0.588
_shelx_estimated_absorpt_t_max 0.826

loop_
_space_group_symop_operation_xyz
'x, y, z'
'-x, -y, -z'

loop_
_atom_site_label
_atom_site_type_symbol
_atom_site_fract_x
_atom_site_fract_y
_atom_site_fract_z
_atom_site_U_iso_or_equiv
_atom_site_adp_type
_atom_site_occupancy
_atom_site_site_symmetry_order
_atom_site_calc_flag
_atom_site_refinement_flags_posn
_atom_site_refinement_flags_adp
_atom_site_refinement_flags_occupancy
_atom_site_disorder_assembly
_atom_site_disorder_group
Ti1 Ti 0.57305(12) 0.98174(10) 0.34729(6) 0.0591(4) Uani 1 1 d . . . . .
Ti2 Ti 0.36623(13) 1.22048(10) 0.48926(6) 0.0604(4) Uani 1 1 d . . . . .
Ti3 Ti 0.42800(14) 1.25090(11) 0.29792(7) 0.0661(4) Uani 1 1 d . . . . .
O16 O 0.4644(4) 1.1276(4) 0.3968(2) 0.0588(10) Uani 1 1 d . . . . .
O17 O 0.6485(5) 0.8835(4) 0.4224(3) 0.0642(11) Uani 1 1 d . . . . .
O1 O 0.2801(5) 1.3705(4) 0.5414(3) 0.0724(13) Uani 1 1 d . . . . .
O2 O 0.2337(6) 1.5656(5) 0.5341(3) 0.0907(17) Uani 1 1 d . . . . .
C2 C 0.2732(8) 1.4747(7) 0.5010(5) 0.075(2) Uani 1 1 d . . . . .
C3 C 0.3183(8) 1.4713(6) 0.4062(4) 0.0696(18) Uani 1 1 d . . . . .
O3 O 0.3703(5) 1.3479(4) 0.3892(3) 0.0646(12) Uani 1 1 d . . . . .
C4 C 0.2096(9) 1.5521(7) 0.3722(4) 0.076(2) Uani 1 1 d . . . . .
C5 C 0.0940(8) 1.5504(8) 0.3869(5) 0.080(2) Uani 1 1 d . . . . .
H5 H 0.075123 1.486751 0.420523 0.096 Uiso 1 1 calc R U . . .
C6 C 0.0046(9) 1.6428(9) 0.3523(5) 0.092(3) Uani 1 1 d . . . . .
H6 H -0.074849 1.641415 0.361450 0.111 Uiso 1 1 calc R U . . .
C7 C 0.0315(12) 1.7360(9) 0.3047(6) 0.103(3) Uani 1 1 d . . . . .
H7 H -0.030569 1.799446 0.282320 0.124 Uiso 1 1 calc R U . . .
C8 C 0.1467(11) 1.7387(8) 0.2892(5) 0.091(3) Uani 1 1 d . . . . .
H8 H 0.164622 1.802760 0.255535 0.109 Uiso 1 1 calc R U . . .
C9 C 0.2350(9) 1.6489(7) 0.3224(4) 0.078(2) Uani 1 1 d . . . . .
C10 C 0.3661(9) 1.6277(7) 0.3183(4) 0.079(2) Uani 1 1 d . . . . .
C11 C 0.4394(11) 1.6919(8) 0.2752(5) 0.095(3) Uani 1 1 d . . . . .
H11 H 0.408688 1.761611 0.240629 0.114 Uiso 1 1 calc R U . . .
C12 C 0.5601(11) 1.6498(8) 0.2847(5) 0.092(3) Uani 1 1 d . . . . .
H12 H 0.611317 1.692268 0.256027 0.110 Uiso 1 1 calc R U . . .
C13 C 0.6059(9) 1.5494(8) 0.3340(5) 0.086(2) Uani 1 1 d . . . . .
H13 H 0.687790 1.523357 0.339333 0.104 Uiso 1 1 calc R U . . .
C14 C 0.5327(9) 1.4853(7) 0.3764(5) 0.077(2) Uani 1 1 d . . . . .
H14 H 0.563489 1.415669 0.410975 0.092 Uiso 1 1 calc R U . . .
C15 C 0.4158(8) 1.5249(6) 0.3671(4) 0.072(2) Uani 1 1 d . . . . .
O21 O 0.6450(5) 0.8793(4) 0.2579(3) 0.0684(12) Uani 1 1 d . . . . .
O22 O 0.6570(6) 0.8458(5) 0.1331(3) 0.0829(15) Uani 1 1 d . . . . .
C22 C 0.6152(7) 0.9133(7) 0.1881(4) 0.0668(17) Uani 1 1 d . . . . .
O23 O 0.4983(5) 1.0949(4) 0.2539(2) 0.0641(11) Uani 1 1 d . . . . .
C23 C 0.5198(8) 1.0438(7) 0.1823(4) 0.073(2) Uani 1 1 d . . . . .
C24 C 0.5673(8) 1.1074(6) 0.1008(4) 0.0672(18) Uani 1 1 d . . . . .
C25 C 0.6729(8) 1.1326(7) 0.0765(5) 0.0746(19) Uani 1 1 d . . . . .
H25 H 0.724814 1.111616 0.111279 0.090 Uiso 1 1 calc R U . . .
C26 C 0.6993(9) 1.1901(7) -0.0016(5) 0.081(2) Uani 1 1 d . . . . .
H26 H 0.767934 1.213183 -0.019205 0.097 Uiso 1 1 calc R U . . .
C27 C 0.6274(9) 1.2143(7) -0.0541(4) 0.082(2) Uani 1 1 d . . . . .
H27 H 0.650717 1.249316 -0.108090 0.098 Uiso 1 1 calc R U . . .
C28 C 0.5198(8) 1.1877(7) -0.0288(4) 0.073(2) Uani 1 1 d . . . . .
H28 H 0.468951 1.206421 -0.064026 0.088 Uiso 1 1 calc R U . . .
C29 C 0.4919(8) 1.1331(6) 0.0498(4) 0.0682(18) Uani 1 1 d . . . . .
C30 C 0.3853(7) 1.1008(6) 0.0943(4) 0.0674(18) Uani 1 1 d . . . . .
C31 C 0.2828(8) 1.1134(7) 0.0737(5) 0.077(2) Uani 1 1 d . . . . .
H31 H 0.273747 1.146158 0.020488 0.092 Uiso 1 1 calc R U . . .
C32 C 0.1926(8) 1.0777(7) 0.1314(5) 0.081(2) Uani 1 1 d . . . . .
H32 H 0.121602 1.086289 0.117249 0.098 Uiso 1 1 calc R U . . .
C33 C 0.2042(8) 1.0306(7) 0.2080(5) 0.078(2) Uani 1 1 d . . . . .
H33 H 0.141169 1.007132 0.246744 0.094 Uiso 1 1 calc R U . . .
C34 C 0.3081(7) 1.0166(7) 0.2299(4) 0.0708(19) Uani 1 1 d . . . . .
H34 H 0.316684 0.983773 0.283175 0.085 Uiso 1 1 calc R U . . .
C35 C 0.3972(8) 1.0512(7) 0.1730(4) 0.074(2) Uani 1 1 d . . . . .
O41 O 0.2096(5) 1.2330(4) 0.4710(3) 0.0710(12) Uani 1 1 d . . . . .
O42 O 0.2570(5) 1.2488(4) 0.3333(3) 0.0765(14) Uani 1 1 d . . . . .
C42 C 0.1839(8) 1.2413(6) 0.4041(5) 0.0715(19) Uani 1 1 d . . . . .
C43 C 0.0583(9) 1.2467(10) 0.4106(7) 0.108(3) Uani 1 1 d . . . . .
H43A H -0.005134 1.295374 0.457051 0.129 Uiso 1 1 calc R U . . .
H43B H 0.061526 1.164580 0.424416 0.129 Uiso 1 1 calc R U . . .
C44 C 0.0124(11) 1.2992(12) 0.3330(7) 0.128(4) Uani 1 1 d . . . . .
H44A H -0.070558 1.299122 0.343719 0.192 Uiso 1 1 calc R U . . .
H44B H 0.072475 1.250212 0.286791 0.192 Uiso 1 1 calc R U . . .
H44C H 0.006221 1.381474 0.319297 0.192 Uiso 1 1 calc R U . . .
O51 O 0.6043(6) 1.2363(5) 0.2735(3) 0.0690(13) Uani 1 1 d . . . . .
O52 O 0.7127(5) 1.0408(4) 0.3012(3) 0.0648(12) Uani 1 1 d . . . . .
C52 C 0.7066(9) 1.1457(8) 0.2756(4) 0.073(2) Uani 1 1 d . . . . .
C53 C 0.8297(9) 1.1595(8) 0.2453(6) 0.092(3) Uani 1 1 d . . . . .
H53A H 0.859354 1.149737 0.293406 0.110 Uiso 1 1 calc R U . . .
H53B H 0.892695 1.093602 0.209621 0.110 Uiso 1 1 calc R U . . .
C54 C 0.8264(10) 1.2740(10) 0.1991(7) 0.114(3) Uani 1 1 d . . . . .
H54A H 0.784469 1.337432 0.237347 0.171 Uiso 1 1 calc R U . . .
H54B H 0.779913 1.294043 0.158869 0.171 Uiso 1 1 calc R U . . .
H54C H 0.912711 1.266431 0.170299 0.171 Uiso 1 1 calc R U . . .
O61 O 0.4328(5) 0.9260(4) 0.3923(3) 0.0650(12) Uani 1 1 d . . . . .
O62 O 0.4717(5) 0.7927(4) 0.4989(2) 0.0652(12) Uani 1 1 d . . . . .
C62 C 0.4053(8) 0.8523(6) 0.4507(4) 0.0657(18) Uani 1 1 d . . . . .
C63 C 0.2828(9) 0.8411(9) 0.4672(5) 0.087(2) Uani 1 1 d . U . . .
H63A H 0.239419 0.894178 0.426274 0.104 Uiso 0.5 1 calc R U P A 1
H63B H 0.301264 0.757708 0.460099 0.104 Uiso 0.5 1 calc R U P A 1
H63C H 0.286508 0.763600 0.497734 0.104 Uiso 0.5 1 calc R U P B 2
H63D H 0.265378 0.846016 0.414862 0.104 Uiso 0.5 1 calc R U P B 2
C64 C 0.199(3) 0.872(3) 0.550(2) 0.135(9) Uani 0.5 1 d . U P C 1
H64A H 0.188197 0.801133 0.581809 0.202 Uiso 0.5 1 calc R U P C 1
H64B H 0.116344 0.934200 0.546232 0.202 Uiso 0.5 1 calc R U P C 1
H64C H 0.234917 0.903019 0.577427 0.202 Uiso 0.5 1 calc R U P C 1
C65 C 0.178(3) 0.948(3) 0.520(2) 0.135(9) Uani 0.5 1 d . U P C 2
H65A H 0.190618 1.021117 0.496330 0.202 Uiso 0.5 1 calc R U P C 2
H65B H 0.183269 0.930384 0.576497 0.202 Uiso 0.5 1 calc R U P C 2
H65C H 0.095214 0.957841 0.519602 0.202 Uiso 0.5 1 calc R U P C 2
O71 O 0.4033(6) 1.3509(5) 0.2136(3) 0.0851(15) Uani 1 1 d . . . . .
C72 C 0.4063(15) 1.4228(14) 0.1374(8) 0.139(5) Uani 1 1 d D . . . .
H72 H 0.445298 1.361666 0.095981 0.166 Uiso 1 1 calc R U . . .
C73 C 0.5041(14) 1.4705(10) 0.1189(7) 0.129(4) Uani 1 1 d . . . . .
H73A H 0.586389 1.403711 0.115834 0.194 Uiso 1 1 calc R U . . .
H73B H 0.482530 1.520906 0.162617 0.194 Uiso 1 1 calc R U . . .
H73C H 0.507451 1.518374 0.066124 0.194 Uiso 1 1 calc R U . . .
C74 C 0.2792(16) 1.4855(18) 0.1322(10) 0.202(8) Uani 1 1 d D . . . .
H74A H 0.232497 1.550486 0.169514 0.303 Uiso 1 1 calc R U . . .
H74B H 0.238133 1.429840 0.147911 0.303 Uiso 1 1 calc R U . . .
H74C H 0.280468 1.519033 0.075617 0.303 Uiso 1 1 calc R U . . .

loop_
_atom_site_aniso_label
_atom_site_aniso_U_11
_atom_site_aniso_U_22
_atom_site_aniso_U_33
_atom_site_aniso_U_23
_atom_site_aniso_U_13
_atom_site_aniso_U_12
Ti1 0.1004(9) 0.0604(7) 0.0352(5) -0.0007(5) -0.0222(5) -0.0480(7)
Ti2 0.0999(9) 0.0594(7) 0.0377(6) -0.0023(5) -0.0226(5) -0.0444(6)
Ti3 0.1087(10) 0.0638(7) 0.0392(6) 0.0000(5) -0.0270(6) -0.0442(7)
O16 0.098(3) 0.060(2) 0.037(2) 0.0006(17) -0.025(2) -0.047(2)
O17 0.095(3) 0.067(3) 0.045(2) -0.006(2) -0.016(2) -0.049(2)
O1 0.122(4) 0.069(3) 0.044(2) -0.007(2) -0.024(2) -0.053(3)
O2 0.147(5) 0.072(3) 0.058(3) -0.014(3) -0.033(3) -0.042(3)
C2 0.113(6) 0.069(4) 0.058(4) -0.012(4) -0.030(4) -0.041(4)
C3 0.101(5) 0.066(4) 0.052(4) -0.005(3) -0.018(4) -0.045(4)
O3 0.108(3) 0.055(2) 0.043(2) -0.0017(18) -0.022(2) -0.043(2)
C4 0.121(7) 0.065(4) 0.043(3) -0.005(3) -0.031(4) -0.031(4)
C5 0.098(6) 0.086(5) 0.057(4) -0.006(4) -0.022(4) -0.039(5)
C6 0.102(6) 0.106(7) 0.060(5) -0.010(5) -0.028(4) -0.030(5)
C7 0.139(9) 0.086(6) 0.074(6) -0.002(5) -0.032(6) -0.037(6)
C8 0.131(8) 0.074(5) 0.056(4) 0.000(4) -0.029(5) -0.032(5)
C9 0.128(7) 0.057(4) 0.048(4) -0.007(3) -0.021(4) -0.039(4)
C10 0.135(7) 0.061(4) 0.052(4) -0.008(3) -0.020(4) -0.052(5)
C11 0.164(9) 0.065(5) 0.072(5) 0.006(4) -0.032(6) -0.067(6)
C12 0.153(9) 0.083(6) 0.070(5) -0.003(4) -0.027(5) -0.079(6)
C13 0.130(7) 0.093(6) 0.074(5) -0.011(4) -0.033(5) -0.073(5)
C14 0.117(6) 0.069(4) 0.064(4) -0.011(3) -0.026(4) -0.053(5)
C15 0.113(6) 0.061(4) 0.052(4) -0.013(3) -0.019(4) -0.045(4)
O21 0.113(4) 0.066(3) 0.042(2) 0.0035(19) -0.032(2) -0.047(3)
O22 0.133(4) 0.075(3) 0.049(3) -0.019(2) -0.023(3) -0.046(3)
C22 0.086(5) 0.073(4) 0.054(4) -0.009(3) -0.020(3) -0.042(4)
O23 0.103(3) 0.071(3) 0.040(2) -0.0041(19) -0.028(2) -0.048(3)
C23 0.128(6) 0.073(4) 0.035(3) -0.007(3) -0.029(4) -0.049(4)
C24 0.109(5) 0.067(4) 0.036(3) -0.003(3) -0.020(3) -0.046(4)
C25 0.099(5) 0.078(5) 0.060(4) -0.009(4) -0.029(4) -0.041(4)
C26 0.122(6) 0.079(5) 0.057(4) -0.001(4) -0.031(4) -0.053(5)
C27 0.128(7) 0.077(5) 0.045(4) -0.004(3) -0.016(4) -0.052(5)
C28 0.118(6) 0.074(4) 0.039(3) -0.005(3) -0.029(4) -0.043(4)
C29 0.108(5) 0.068(4) 0.041(3) -0.015(3) -0.023(3) -0.040(4)
C30 0.100(5) 0.060(4) 0.056(4) -0.013(3) -0.030(4) -0.035(4)
C31 0.100(6) 0.086(5) 0.049(4) -0.013(4) -0.021(4) -0.038(4)
C32 0.095(6) 0.085(5) 0.075(5) -0.023(4) -0.026(4) -0.038(4)
C33 0.097(6) 0.085(5) 0.070(5) -0.012(4) -0.025(4) -0.047(4)
C34 0.098(5) 0.078(5) 0.056(4) -0.003(3) -0.025(4) -0.050(4)
C35 0.110(6) 0.075(5) 0.050(4) -0.016(3) -0.018(4) -0.048(4)
O41 0.096(3) 0.071(3) 0.053(3) -0.009(2) -0.015(2) -0.043(3)
O42 0.121(4) 0.071(3) 0.054(3) -0.007(2) -0.037(3) -0.043(3)
C42 0.095(5) 0.064(4) 0.071(5) -0.015(3) -0.030(4) -0.037(4)
C43 0.101(7) 0.114(7) 0.130(9) -0.028(7) -0.043(6) -0.047(6)
C44 0.121(8) 0.162(11) 0.105(8) -0.061(8) -0.048(6) -0.027(7)
O51 0.120(4) 0.063(3) 0.044(2) 0.002(2) -0.024(2) -0.056(3)
O52 0.103(3) 0.069(3) 0.044(2) 0.005(2) -0.028(2) -0.052(3)
C52 0.115(6) 0.081(5) 0.048(4) -0.002(3) -0.025(4) -0.062(5)
C53 0.125(7) 0.102(6) 0.079(5) 0.007(5) -0.027(5) -0.080(6)
C54 0.118(7) 0.109(7) 0.128(9) -0.012(7) -0.017(6) -0.071(6)
O61 0.104(3) 0.064(3) 0.049(2) 0.000(2) -0.030(2) -0.050(3)
O62 0.116(4) 0.064(3) 0.037(2) -0.0015(19) -0.021(2) -0.057(3)
C62 0.112(5) 0.067(4) 0.041(3) -0.011(3) -0.022(3) -0.052(4)
C63 0.114(6) 0.109(6) 0.070(5) -0.012(4) -0.016(4) -0.079(5)
C64 0.099(11) 0.16(2) 0.133(16) -0.032(17) 0.006(13) -0.067(18)
C65 0.099(11) 0.16(2) 0.133(16) -0.032(17) 0.006(13) -0.067(18)
O71 0.142(5) 0.075(3) 0.047(3) 0.005(2) -0.035(3) -0.050(3)
C72 0.200(14) 0.163(12) 0.091(8) 0.029(8) -0.074(9) -0.100(11)
C73 0.206(13) 0.094(7) 0.092(7) 0.007(6) -0.025(8) -0.085(8)
C74 0.193(16) 0.24(2) 0.120(12) -0.008(12) -0.081(11) -0.015(14)

loop_
_atom_type_symbol
_atom_type_description
_atom_type_scat_dispersion_real
_atom_type_scat_dispersion_imag
_atom_type_scat_source
C C 0.0181 0.0091 'International Tables Vol C Tables 4.2.6.8 and 6.1.1.4'
H H 0.0000 0.0000 'International Tables Vol C Tables 4.2.6.8 and 6.1.1.4'
O O 0.0492 0.0322 'International Tables Vol C Tables 4.2.6.8 and 6.1.1.4'
Ti Ti 0.2191 1.8069 'International Tables Vol C Tables 4.2.6.8 and 6.1.1.4'

loop_
_geom_angle_atom_site_label_1
_geom_angle_atom_site_label_2
_geom_angle_atom_site_label_3
_geom_angle
_geom_angle_site_symmetry_1
_geom_angle_site_symmetry_3
_geom_angle_publ_flag
O17 Ti1 O16 105.82(19) . . ?
O17 Ti1 O21 101.6(2) . . ?
O16 Ti1 O21 152.6(2) . . ?
O17 Ti1 O61 90.4(2) . . ?
O16 Ti1 O61 89.64(19) . . ?
O21 Ti1 O61 89.14(19) . . ?
O17 Ti1 O52 90.5(2) . . ?
O16 Ti1 O52 89.70(19) . . ?
O21 Ti1 O52 91.11(19) . . ?
O61 Ti1 O52 179.0(2) . . ?
O17 Ti1 O23 175.8(2) . . ?
O16 Ti1 O23 76.33(18) . . ?
O21 Ti1 O23 76.37(19) . . ?
O61 Ti1 O23 93.29(19) . . ?
O52 Ti1 O23 85.85(18) . . ?
O17 Ti1 Ti3 142.97(14) . . ?
O16 Ti1 Ti3 40.32(13) . . ?
O21 Ti1 Ti3 113.44(14) . . ?
O61 Ti1 Ti3 101.36(15) . . ?
O52 Ti1 Ti3 77.67(14) . . ?
O23 Ti1 Ti3 37.97(12) . . ?
O17 Ti2 O16 106.52(19) 2_676 . ?
O17 Ti2 O1 100.76(19) 2_676 . ?
O16 Ti2 O1 152.5(2) . . ?
O17 Ti2 O41 91.5(2) 2_676 . ?
O16 Ti2 O41 89.34(19) . . ?
O1 Ti2 O41 93.4(2) . . ?
O17 Ti2 O62 90.7(2) 2_676 2_676 ?
O16 Ti2 O62 88.01(18) . 2_676 ?
O1 Ti2 O62 88.3(2) . 2_676 ?
O41 Ti2 O62 176.96(19) . 2_676 ?
O17 Ti2 O3 176.2(2) 2_676 . ?
O16 Ti2 O3 76.00(18) . . ?
O1 Ti2 O3 76.94(18) . . ?
O41 Ti2 O3 85.6(2) . . ?
O62 Ti2 O3 92.33(18) 2_676 . ?
O17 Ti2 Ti3 143.93(14) 2_676 . ?
O16 Ti2 Ti3 40.38(13) . . ?
O1 Ti2 Ti3 113.89(15) . . ?
O41 Ti2 Ti3 77.24(14) . . ?
O62 Ti2 Ti3 99.76(13) 2_676 . ?
O3 Ti2 Ti3 37.60(11) . . ?
O71 Ti3 O3 105.8(2) . . ?
O71 Ti3 O23 103.5(2) . . ?
O3 Ti3 O23 150.71(19) . . ?
O71 Ti3 O42 94.6(3) . . ?
O3 Ti3 O42 88.0(2) . . ?
O23 Ti3 O42 88.81(19) . . ?
O71 Ti3 O51 92.6(3) . . ?
O3 Ti3 O51 90.9(2) . . ?
O23 Ti3 O51 88.6(2) . . ?
O42 Ti3 O51 172.8(2) . . ?
O71 Ti3 O16 177.9(3) . . ?
O3 Ti3 O16 75.47(17) . . ?
O23 Ti3 O16 75.29(17) . . ?
O42 Ti3 O16 87.09(19) . . ?
O51 Ti3 O16 85.71(19) . . ?
O71 Ti3 Ti1 142.43(19) . . ?
O3 Ti3 Ti1 110.37(14) . . ?
O23 Ti3 Ti1 41.27(13) . . ?
O42 Ti3 Ti1 96.57(15) . . ?
O51 Ti3 Ti1 77.09(15) . . ?
O16 Ti3 Ti1 35.94(12) . . ?
O71 Ti3 Ti2 145.41(19) . . ?
O3 Ti3 Ti2 41.21(13) . . ?
O23 Ti3 Ti2 109.84(13) . . ?
O42 Ti3 Ti2 77.49(14) . . ?
O51 Ti3 Ti2 97.02(13) . . ?
O16 Ti3 Ti2 36.21(12) . . ?
Ti1 Ti3 Ti2 72.15(4) . . ?
Ti1 O16 Ti2 152.8(2) . . ?
Ti1 O16 Ti3 103.74(18) . . ?
Ti2 O16 Ti3 103.4(2) . . ?
Ti1 O17 Ti2 144.6(3) . 2_676 ?
C2 O1 Ti2 123.5(4) . . ?
O2 C2 O1 123.7(7) . . ?
O2 C2 C3 122.1(7) . . ?
O1 C2 C3 114.1(6) . . ?
O3 C3 C4 114.3(6) . . ?
O3 C3 C15 111.3(6) . . ?
C4 C3 C15 104.3(6) . . ?
O3 C3 C2 106.7(5) . . ?
C4 C3 C2 109.1(6) . . ?
C15 C3 C2 111.1(6) . . ?
C3 O3 Ti3 140.1(4) . . ?
C3 O3 Ti2 118.0(4) . . ?
Ti3 O3 Ti2 101.19(18) . . ?
C5 C4 C9 119.1(8) . . ?
C5 C4 C3 131.0(7) . . ?
C9 C4 C3 109.7(8) . . ?
C4 C5 C6 119.6(8) . . ?
C4 C5 H5 120.2 . . ?
C6 C5 H5 120.2 . . ?
C7 C6 C5 120.1(10) . . ?
C7 C6 H6 120.0 . . ?
C5 C6 H6 120.0 . . ?
C8 C7 C6 121.0(10) . . ?
C8 C7 H7 119.5 . . ?
C6 C7 H7 119.5 . . ?
C9 C8 C7 119.6(9) . . ?
C9 C8 H8 120.2 . . ?
C7 C8 H8 120.2 . . ?
C8 C9 C4 120.7(9) . . ?
C8 C9 C10 132.2(8) . . ?
C4 C9 C10 107.2(7) . . ?
C15 C10 C11 119.2(9) . . ?
C15 C10 C9 109.8(7) . . ?
C11 C10 C9 131.0(9) . . ?
C10 C11 C12 117.7(9) . . ?
C10 C11 H11 121.1 . . ?
C12 C11 H11 121.1 . . ?
C13 C12 C11 121.9(8) . . ?
C13 C12 H12 119.0 . . ?
C11 C12 H12 119.0 . . ?
C12 C13 C14 120.1(9) . . ?
C12 C13 H13 119.9 . . ?
C14 C13 H13 119.9 . . ?
C15 C14 C13 118.4(8) . . ?
C15 C14 H14 120.8 . . ?
C13 C14 H14 120.8 . . ?
C14 C15 C10 122.7(7) . . ?
C14 C15 C3 128.5(7) . . ?
C10 C15 C3 108.8(8) . . ?
C22 O21 Ti1 123.7(5) . . ?
O22 C22 O21 123.1(7) . . ?
O22 C22 C23 122.5(7) . . ?
O21 C22 C23 114.3(6) . . ?
C23 O23 Ti3 140.7(4) . . ?
C23 O23 Ti1 118.3(4) . . ?
Ti3 O23 Ti1 100.76(17) . . ?
O23 C23 C24 115.5(5) . . ?
O23 C23 C22 106.7(6) . . ?
C24 C23 C22 110.0(6) . . ?
O23 C23 C35 112.4(6) . . ?
C24 C23 C35 101.0(6) . . ?
C22 C23 C35 111.4(6) . . ?
C25 C24 C29 122.8(6) . . ?
C25 C24 C23 126.8(7) . . ?
C29 C24 C23 110.3(6) . . ?
C24 C25 C26 116.8(7) . . ?
C24 C25 H25 121.6 . . ?
C26 C25 H25 121.6 . . ?
C27 C26 C25 121.3(8) . . ?
C27 C26 H26 119.3 . . ?
C25 C26 H26 119.3 . . ?
C26 C27 C28 121.3(7) . . ?
C26 C27 H27 119.3 . . ?
C28 C27 H27 119.3 . . ?
C29 C28 C27 117.1(7) . . ?
C29 C28 H28 121.4 . . ?
C27 C28 H28 121.4 . . ?
C28 C29 C24 120.4(7) . . ?
C28 C29 C30 129.8(7) . . ?
C24 C29 C30 109.6(6) . . ?
C31 C30 C35 119.3(7) . . ?
C31 C30 C29 132.5(7) . . ?
C35 C30 C29 108.2(6) . . ?
C30 C31 C32 119.2(8) . . ?
C30 C31 H31 120.4 . . ?
C32 C31 H31 120.4 . . ?
C33 C32 C31 121.1(8) . . ?
C33 C32 H32 119.4 . . ?
C31 C32 H32 119.4 . . ?
C32 C33 C34 120.4(8) . . ?
C32 C33 H33 119.8 . . ?
C34 C33 H33 119.8 . . ?
C35 C34 C33 118.5(7) . . ?
C35 C34 H34 120.8 . . ?
C33 C34 H34 120.8 . . ?
C34 C35 C30 121.5(8) . . ?
C34 C35 C23 128.0(7) . . ?
C30 C35 C23 110.5(6) . . ?
C42 O41 Ti2 130.5(5) . . ?
C42 O42 Ti3 131.0(5) . . ?
O42 C42 O41 123.7(7) . . ?
O42 C42 C43 118.3(8) . . ?
O41 C42 C43 117.9(8) . . ?
C42 C43 C44 116.0(10) . . ?
C42 C43 H43A 108.3 . . ?
C44 C43 H43A 108.3 . . ?
C42 C43 H43B 108.3 . . ?
C44 C43 H43B 108.3 . . ?
H43A C43 H43B 107.4 . . ?
C43 C44 H44A 109.5 . . ?
C43 C44 H44B 109.5 . . ?
H44A C44 H44B 109.5 . . ?
C43 C44 H44C 109.5 . . ?
H44A C44 H44C 109.5 . . ?
H44B C44 H44C 109.5 . . ?
C52 O51 Ti3 131.5(4) . . ?
C52 O52 Ti1 129.8(6) . . ?
O52 C52 O51 123.6(7) . . ?
O52 C52 C53 116.4(8) . . ?
O51 C52 C53 120.0(7) . . ?
C54 C53 C52 116.0(9) . . ?
C54 C53 H53A 108.3 . . ?
C52 C53 H53A 108.3 . . ?
C54 C53 H53B 108.3 . . ?
C52 C53 H53B 108.3 . . ?
H53A C53 H53B 107.4 . . ?
C53 C54 H54A 109.5 . . ?
C53 C54 H54B 109.5 . . ?
H54A C54 H54B 109.5 . . ?
C53 C54 H54C 109.5 . . ?
H54A C54 H54C 109.5 . . ?
H54B C54 H54C 109.5 . . ?
C62 O61 Ti1 135.7(5) . . ?
C62 O62 Ti2 134.9(4) . 2_676 ?
O62 C62 O61 123.6(6) . . ?
O62 C62 C63 117.6(6) . . ?
O61 C62 C63 118.7(7) . . ?
C64 C63 C62 112.7(16) . . ?
C62 C63 C65 106.2(14) . . ?
C64 C63 H63A 109.0 . . ?
C62 C63 H63A 109.0 . . ?
C64 C63 H63B 109.0 . . ?
C62 C63 H63B 109.0 . . ?
H63A C63 H63B 107.8 . . ?
C62 C63 H63C 110.5 . . ?
C65 C63 H63C 110.5 . . ?
C62 C63 H63D 110.5 . . ?
C65 C63 H63D 110.5 . . ?
H63C C63 H63D 108.7 . . ?
C63 C64 H64A 109.5 . . ?
C63 C64 H64B 109.5 . . ?
H64A C64 H64B 109.5 . . ?
C63 C64 H64C 109.5 . . ?
H64A C64 H64C 109.5 . . ?
H64B C64 H64C 109.5 . . ?
C63 C65 H65A 109.5 . . ?
C63 C65 H65B 109.5 . . ?
H65A C65 H65B 109.5 . . ?
C63 C65 H65C 109.5 . . ?
H65A C65 H65C 109.5 . . ?
H65B C65 H65C 109.5 . . ?
C72 O71 Ti3 169.9(8) . . ?
C74 C72 O71 107.9(12) . . ?
C74 C72 C73 128.5(15) . . ?
O71 C72 C73 109.4(9) . . ?
C74 C72 H72 102.6 . . ?
O71 C72 H72 102.6 . . ?
C73 C72 H72 102.6 . . ?
C72 C73 H73A 109.5 . . ?
C72 C73 H73B 109.5 . . ?
H73A C73 H73B 109.5 . . ?
C72 C73 H73C 109.5 . . ?
H73A C73 H73C 109.5 . . ?
H73B C73 H73C 109.5 . . ?
C72 C74 H74A 109.5 . . ?
C72 C74 H74B 109.5 . . ?
H74A C74 H74B 109.5 . . ?
C72 C74 H74C 109.5 . . ?
H74A C74 H74C 109.5 . . ?
H74B C74 H74C 109.5 . . ?

loop_
_geom_bond_atom_site_label_1
_geom_bond_atom_site_label_2
_geom_bond_distance
_geom_bond_site_symmetry_2
_geom_bond_publ_flag
Ti1 O17 1.794(5) . ?
Ti1 O16 1.884(4) . ?
Ti1 O21 1.929(4) . ?
Ti1 O61 2.008(5) . ?
Ti1 O52 2.028(4) . ?
Ti1 O23 2.093(5) . ?
Ti1 Ti3 3.1182(18) . ?
Ti2 O17 1.800(4) 2_676 ?
Ti2 O16 1.894(4) . ?
Ti2 O1 1.936(5) . ?
Ti2 O41 2.010(5) . ?
Ti2 O62 2.022(5) 2_676 ?
Ti2 O3 2.094(4) . ?
Ti2 Ti3 3.1185(15) . ?
Ti3 O71 1.728(5) . ?
Ti3 O3 1.940(4) . ?
Ti3 O23 1.953(4) . ?
Ti3 O42 2.002(6) . ?
Ti3 O51 2.006(6) . ?
Ti3 O16 2.077(4) . ?
O1 C2 1.323(9) . ?
O2 C2 1.205(8) . ?
C2 C3 1.547(10) . ?
C3 O3 1.435(8) . ?
C3 C4 1.506(12) . ?
C3 C15 1.527(10) . ?
C4 C5 1.375(12) . ?
C4 C9 1.421(11) . ?
C5 C6 1.395(13) . ?
C5 H5 0.9500 . ?
C6 C7 1.377(13) . ?
C6 H6 0.9500 . ?
C7 C8 1.373(14) . ?
C7 H7 0.9500 . ?
C8 C9 1.361(13) . ?
C8 H8 0.9500 . ?
C9 C10 1.503(13) . ?
C10 C15 1.392(11) . ?
C10 C11 1.399(12) . ?
C11 C12 1.404(14) . ?
C11 H11 0.9500 . ?
C12 C13 1.368(13) . ?
C12 H12 0.9500 . ?
C13 C14 1.394(11) . ?
C13 H13 0.9500 . ?
C14 C15 1.364(12) . ?
C14 H14 0.9500 . ?
O21 C22 1.318(8) . ?
O22 C22 1.227(8) . ?
C22 C23 1.536(11) . ?
O23 C23 1.410(7) . ?
C23 C24 1.529(9) . ?
C23 C35 1.545(12) . ?
C24 C25 1.385(11) . ?
C24 C29 1.398(10) . ?
C25 C26 1.395(11) . ?
C25 H25 0.9500 . ?
C26 C27 1.389(12) . ?
C26 H26 0.9500 . ?
C27 C28 1.418(11) . ?
C27 H27 0.9500 . ?
C28 C29 1.390(10) . ?
C28 H28 0.9500 . ?
C29 C30 1.463(11) . ?
C30 C31 1.373(11) . ?
C30 C35 1.403(10) . ?
C31 C32 1.389(11) . ?
C31 H31 0.9500 . ?
C32 C33 1.365(12) . ?
C32 H32 0.9500 . ?
C33 C34 1.396(11) . ?
C33 H33 0.9500 . ?
C34 C35 1.367(10) . ?
C34 H34 0.9500 . ?
O41 C42 1.281(9) . ?
O42 C42 1.261(9) . ?
C42 C43 1.494(12) . ?
C43 C44 1.547(16) . ?
C43 H43A 0.9900 . ?
C43 H43B 0.9900 . ?
C44 H44A 0.9800 . ?
C44 H44B 0.9800 . ?
C44 H44C 0.9800 . ?
O51 C52 1.273(10) . ?
O52 C52 1.270(9) . ?
C52 C53 1.508(11) . ?
C53 C54 1.475(13) . ?
C53 H53A 0.9900 . ?
C53 H53B 0.9900 . ?
C54 H54A 0.9800 . ?
C54 H54B 0.9800 . ?
C54 H54C 0.9800 . ?
O61 C62 1.279(8) . ?
O62 C62 1.264(9) . ?
C62 C63 1.510(11) . ?
C63 C64 1.46(3) . ?
C63 C65 1.56(3) . ?
C63 H63A 0.9900 . ?
C63 H63B 0.9900 . ?
C63 H63C 0.9900 . ?
C63 H63D 0.9900 . ?
C64 H64A 0.9800 . ?
C64 H64B 0.9800 . ?
C64 H64C 0.9800 . ?
C65 H65A 0.9800 . ?
C65 H65B 0.9800 . ?
C65 H65C 0.9800 . ?
O71 C72 1.430(12) . ?
C72 C74 1.438(15) . ?
C72 C73 1.493(17) . ?
C72 H72 1.0000 . ?
C73 H73A 0.9800 . ?
C73 H73B 0.9800 . ?
C73 H73C 0.9800 . ?
C74 H74A 0.9800 . ?
C74 H74B 0.9800 . ?
C74 H74C 0.9800 . ?

loop_
_geom_torsion_atom_site_label_1
_geom_torsion_atom_site_label_2
_geom_torsion_atom_site_label_3
_geom_torsion_atom_site_label_4
_geom_torsion
_geom_torsion_site_symmetry_1
_geom_torsion_site_symmetry_2
_geom_torsion_site_symmetry_3
_geom_torsion_site_symmetry_4
_geom_torsion_publ_flag
O17 Ti1 O16 Ti2 -22.5(6) . . . . ?
O21 Ti1 O16 Ti2 155.2(5) . . . . ?
O61 Ti1 O16 Ti2 67.8(5) . . . . ?
O52 Ti1 O16 Ti2 -113.0(5) . . . . ?
O23 Ti1 O16 Ti2 161.2(6) . . . . ?
Ti3 Ti1 O16 Ti2 175.9(7) . . . . ?
O17 Ti1 O16 Ti3 161.5(2) . . . . ?
O21 Ti1 O16 Ti3 -20.8(5) . . . . ?
O61 Ti1 O16 Ti3 -108.2(2) . . . . ?
O52 Ti1 O16 Ti3 71.1(2) . . . . ?
O23 Ti1 O16 Ti3 -14.71(18) . . . . ?
O17 Ti2 O16 Ti1 -13.7(6) 2_676 . . . ?
O1 Ti2 O16 Ti1 158.9(5) . . . . ?
O41 Ti2 O16 Ti1 -105.1(5) . . . . ?
O62 Ti2 O16 Ti1 76.4(5) 2_676 . . . ?
O3 Ti2 O16 Ti1 169.3(6) . . . . ?
Ti3 Ti2 O16 Ti1 -175.9(7) . . . . ?
O17 Ti2 O16 Ti3 162.3(2) 2_676 . . . ?
O1 Ti2 O16 Ti3 -25.1(5) . . . . ?
O41 Ti2 O16 Ti3 70.9(2) . . . . ?
O62 Ti2 O16 Ti3 -107.6(2) 2_676 . . . ?
O3 Ti2 O16 Ti3 -14.73(19) . . . . ?
O16 Ti1 O17 Ti2 84.9(4) . . . 2_676 ?
O21 Ti1 O17 Ti2 -94.0(4) . . . 2_676 ?
O61 Ti1 O17 Ti2 -4.8(4) . . . 2_676 ?
O52 Ti1 O17 Ti2 174.8(4) . . . 2_676 ?
Ti3 Ti1 O17 Ti2 104.8(4) . . . 2_676 ?
Ti2 O1 C2 O2 -170.4(6) . . . . ?
Ti2 O1 C2 C3 10.6(9) . . . . ?
O2 C2 C3 O3 174.3(8) . . . . ?
O1 C2 C3 O3 -6.8(9) . . . . ?
O2 C2 C3 C4 -61.7(10) . . . . ?
O1 C2 C3 C4 117.2(7) . . . . ?
O2 C2 C3 C15 52.8(11) . . . . ?
O1 C2 C3 C15 -128.3(7) . . . . ?
C4 C3 O3 Ti3 48.3(9) . . . . ?
C15 C3 O3 Ti3 -69.6(9) . . . . ?
C2 C3 O3 Ti3 169.0(5) . . . . ?
C4 C3 O3 Ti2 -119.5(6) . . . . ?
C15 C3 O3 Ti2 122.6(5) . . . . ?
C2 C3 O3 Ti2 1.2(7) . . . . ?
O3 C3 C4 C5 60.1(10) . . . . ?
C15 C3 C4 C5 -178.1(7) . . . . ?
C2 C3 C4 C5 -59.2(9) . . . . ?
O3 C3 C4 C9 -125.5(6) . . . . ?
C15 C3 C4 C9 -3.7(7) . . . . ?
C2 C3 C4 C9 115.2(6) . . . . ?
C9 C4 C5 C6 0.6(11) . . . . ?
C3 C4 C5 C6 174.6(7) . . . . ?
C4 C5 C6 C7 -1.1(12) . . . . ?
C5 C6 C7 C8 1.3(14) . . . . ?
C6 C7 C8 C9 -1.1(13) . . . . ?
C7 C8 C9 C4 0.6(12) . . . . ?
C7 C8 C9 C10 -178.8(8) . . . . ?
C5 C4 C9 C8 -0.4(10) . . . . ?
C3 C4 C9 C8 -175.5(7) . . . . ?
C5 C4 C9 C10 179.2(6) . . . . ?
C3 C4 C9 C10 4.0(7) . . . . ?
C8 C9 C10 C15 176.7(8) . . . . ?
C4 C9 C10 C15 -2.8(8) . . . . ?
C8 C9 C10 C11 -3.7(13) . . . . ?
C4 C9 C10 C11 176.9(8) . . . . ?
C15 C10 C11 C12 -1.1(11) . . . . ?
C9 C10 C11 C12 179.2(7) . . . . ?
C10 C11 C12 C13 0.2(13) . . . . ?
C11 C12 C13 C14 0.3(13) . . . . ?
C12 C13 C14 C15 0.3(11) . . . . ?
C13 C14 C15 C10 -1.2(10) . . . . ?
C13 C14 C15 C3 179.9(6) . . . . ?
C11 C10 C15 C14 1.7(11) . . . . ?
C9 C10 C15 C14 -178.6(6) . . . . ?
C11 C10 C15 C3 -179.3(6) . . . . ?
C9 C10 C15 C3 0.5(7) . . . . ?
O3 C3 C15 C14 -55.4(9) . . . . ?
C4 C3 C15 C14 -179.2(7) . . . . ?
C2 C3 C15 C14 63.4(9) . . . . ?
O3 C3 C15 C10 125.7(6) . . . . ?
C4 C3 C15 C10 1.9(7) . . . . ?
C2 C3 C15 C10 -115.5(7) . . . . ?
Ti1 O21 C22 O22 -176.4(5) . . . . ?
Ti1 O21 C22 C23 1.4(8) . . . . ?
Ti3 O23 C23 C24 41.2(11) . . . . ?
Ti1 O23 C23 C24 -131.4(6) . . . . ?
Ti3 O23 C23 C22 163.8(5) . . . . ?
Ti1 O23 C23 C22 -8.8(7) . . . . ?
Ti3 O23 C23 C35 -73.9(8) . . . . ?
Ti1 O23 C23 C35 113.5(6) . . . . ?
O22 C22 C23 O23 -177.2(6) . . . . ?
O21 C22 C23 O23 4.9(8) . . . . ?
O22 C22 C23 C24 -51.3(9) . . . . ?
O21 C22 C23 C24 130.9(6) . . . . ?
O22 C22 C23 C35 59.8(9) . . . . ?
O21 C22 C23 C35 -118.0(6) . . . . ?
O23 C23 C24 C25 55.3(11) . . . . ?
C22 C23 C24 C25 -65.5(9) . . . . ?
C35 C23 C24 C25 176.8(7) . . . . ?
O23 C23 C24 C29 -127.8(7) . . . . ?
C22 C23 C24 C29 111.4(7) . . . . ?
C35 C23 C24 C29 -6.4(7) . . . . ?
C29 C24 C25 C26 2.5(11) . . . . ?
C23 C24 C25 C26 179.0(7) . . . . ?
C24 C25 C26 C27 -3.8(11) . . . . ?
C25 C26 C27 C28 3.7(12) . . . . ?
C26 C27 C28 C29 -2.0(11) . . . . ?
C27 C28 C29 C24 0.6(10) . . . . ?
C27 C28 C29 C30 176.5(7) . . . . ?
C25 C24 C29 C28 -1.0(11) . . . . ?
C23 C24 C29 C28 -178.0(6) . . . . ?
C25 C24 C29 C30 -177.6(6) . . . . ?
C23 C24 C29 C30 5.4(8) . . . . ?
C28 C29 C30 C31 0.1(13) . . . . ?
C24 C29 C30 C31 176.3(7) . . . . ?
C28 C29 C30 C35 -178.0(7) . . . . ?
C24 C29 C30 C35 -1.8(8) . . . . ?
C35 C30 C31 C32 0.5(11) . . . . ?
C29 C30 C31 C32 -177.4(7) . . . . ?
C30 C31 C32 C33 0.0(12) . . . . ?
C31 C32 C33 C34 -0.4(12) . . . . ?
C32 C33 C34 C35 0.1(12) . . . . ?
C33 C34 C35 C30 0.6(11) . . . . ?
C33 C34 C35 C23 -179.5(7) . . . . ?
C31 C30 C35 C34 -0.9(11) . . . . ?
C29 C30 C35 C34 177.5(6) . . . . ?
C31 C30 C35 C23 179.2(6) . . . . ?
C29 C30 C35 C23 -2.5(8) . . . . ?
O23 C23 C35 C34 -51.1(10) . . . . ?
C24 C23 C35 C34 -174.7(7) . . . . ?
C22 C23 C35 C34 68.6(9) . . . . ?
O23 C23 C35 C30 128.9(6) . . . . ?
C24 C23 C35 C30 5.3(7) . . . . ?
C22 C23 C35 C30 -111.5(7) . . . . ?
Ti3 O42 C42 O41 0.0(11) . . . . ?
Ti3 O42 C42 C43 177.7(6) . . . . ?
Ti2 O41 C42 O42 -3.5(10) . . . . ?
Ti2 O41 C42 C43 178.8(6) . . . . ?
O42 C42 C43 C44 -18.1(12) . . . . ?
O41 C42 C43 C44 159.8(8) . . . . ?
Ti1 O52 C52 O51 -1.5(9) . . . . ?
Ti1 O52 C52 C53 179.6(5) . . . . ?
Ti3 O51 C52 O52 -5.3(10) . . . . ?
Ti3 O51 C52 C53 173.6(5) . . . . ?
O52 C52 C53 C54 166.8(8) . . . . ?
O51 C52 C53 C54 -12.1(11) . . . . ?
Ti2 O62 C62 O61 -0.1(10) 2_676 . . . ?
Ti2 O62 C62 C63 -176.0(5) 2_676 . . . ?
Ti1 O61 C62 O62 0.9(10) . . . . ?
Ti1 O61 C62 C63 176.7(5) . . . . ?
O62 C62 C63 C64 56.9(17) . . . . ?
O61 C62 C63 C64 -119.2(16) . . . . ?
O62 C62 C63 C65 94.7(16) . . . . ?
O61 C62 C63 C65 -81.3(16) . . . . ?
O3 Ti3 O71 C72 122(4) . . . . ?
O23 Ti3 O71 C72 -59(4) . . . . ?
O42 Ti3 O71 C72 -149(4) . . . . ?
O51 Ti3 O71 C72 30(4) . . . . ?
Ti1 Ti3 O71 C72 -42(4) . . . . ?
Ti2 Ti3 O71 C72 137(4) . . . . ?
Ti3 O71 C72 C74 163(3) . . . . ?
Ti3 O71 C72 C73 -53(4) . . . . ?
